data_2018772
loop_
_publ_author_name
'Okuniewski, Andrzej'
'Chojnacki, Jaroslaw'
'Baranowska, Katarzyna'
'Becker, Barbara'

_publ_section_title
;
 Bis(diisopropylammonium) thiosulfate and bis(<i>tert</i>-butylammonium)
 thiosulfate
;
_journal_coeditor_code DT3017
_journal_issue 2
_journal_name_full 'Acta Crystallographica Section C'
_journal_page_first 195
_journal_page_last 198
_journal_paper_doi 10.1107/S0108270113001327
_journal_volume 69
_journal_year 2013
_chemical_formula_iupac '2C6 H16 N +, S2 O3 2-'
_chemical_formula_moiety '2(C6 H16 N +), O3 S2 2-'
_chemical_formula_sum 'C12 H32 N2 O3 S2'
_chemical_formula_weight 316.52
_chemical_name_systematic
;
Bis(diisopropylammonium) thiosulfate
;
_space_group_IT_number 14
_symmetry_cell_setting monoclinic
_symmetry_space_group_name_Hall '-P 2yn'
_symmetry_space_group_name_H-M 'P 1 21/n 1'
_atom_sites_solution_hydrogens geom
_atom_sites_solution_primary direct
_atom_sites_solution_secondary difmap
_cell_angle_alpha 90
_cell_angle_beta 95.657(3)
_cell_angle_gamma 90
_cell_formula_units_Z 4
_cell_length_a 8.6437(3)
_cell_length_b 9.5322(3)
_cell_length_c 21.8594(8)
_cell_measurement_reflns_used 13303
_cell_measurement_temperature 120(2)
_cell_measurement_theta_max 28.7999
_cell_measurement_theta_min 2.328
_cell_volume 1792.30(11)
_computing_cell_refinement
;
<i>CrysAlis PRO</i> (Oxford Diffraction, 2010)
;
_computing_data_collection
;
<i>CrysAlis PRO</i> (Oxford Diffraction, 2010)
;
_computing_data_reduction
;
<i>CrysAlis PRO</i> (Oxford Diffraction, 2010)
;
_computing_molecular_graphics
;
<i>OLEX2</i> (Dolomanov <i>et al.</i>, 2009) and <i>Mercury</i>
(Macrae <i>et al.</i>, 2008)
;
_computing_publication_material
;
<i>WinGX</i> (Farrugia, 2012) and <i>PLATON</i> (Spek, 2009)
;
_computing_structure_refinement
;
<i>SHELXL97</i> (Sheldrick, 2008)
;
_computing_structure_solution
;
<i>SHELXS97</i> (Sheldrick, 2008)
;
_diffrn_ambient_temperature 120(2)
_diffrn_detector_area_resol_mean 8.1883
_diffrn_measured_fraction_theta_full 0.999
_diffrn_measured_fraction_theta_max 0.999
_diffrn_measurement_device_type 'Oxford Diffraction Xcalibur (Sapphire2, large Be window)'
_diffrn_measurement_method '\w scans'
_diffrn_radiation_monochromator graphite
_diffrn_radiation_type MoK\a
_diffrn_radiation_wavelength 0.71073
_diffrn_reflns_av_R_equivalents 0.0273
_diffrn_reflns_limit_h_max 10
_diffrn_reflns_limit_h_min -10
_diffrn_reflns_limit_k_max 11
_diffrn_reflns_limit_k_min -11
_diffrn_reflns_limit_l_max 25
_diffrn_reflns_limit_l_min -25
_diffrn_reflns_number 18736
_diffrn_reflns_theta_full 24.99
_diffrn_reflns_theta_max 24.99
_diffrn_reflns_theta_min 2.33
_exptl_absorpt_coefficient_mu 0.303
_exptl_absorpt_correction_T_max 0.928
_exptl_absorpt_correction_T_min 0.909
_exptl_absorpt_correction_type analytical
_exptl_absorpt_process_details
;
[CrysAlis PRO (Oxford Diffraction, 2010), based on expressions derived
by
Clark & Reid (1995)]
;
_exptl_crystal_colour colourless
_exptl_crystal_density_diffrn 1.173
_exptl_crystal_density_method 'not measured'
_exptl_crystal_description prism
_exptl_crystal_F_000 696
_exptl_crystal_size_max 0.4213
_exptl_crystal_size_mid 0.3825
_exptl_crystal_size_min 0.3118
_refine_diff_density_max 0.603
_refine_diff_density_min -0.257
_refine_ls_extinction_method none
_refine_ls_goodness_of_fit_ref 1.088
_refine_ls_hydrogen_treatment mixed
_refine_ls_matrix_type full
_refine_ls_number_parameters 196
_refine_ls_number_reflns 3162
_refine_ls_number_restraints 4
_refine_ls_restrained_S_all 1.088
_refine_ls_R_factor_all 0.0467
_refine_ls_R_factor_gt 0.0422
_refine_ls_shift/su_max 0
_refine_ls_shift/su_mean 0
_refine_ls_structure_factor_coef Fsqd
_refine_ls_weighting_details 'calc w=1/[\s^2^(Fo^2^)+(0.0565P)^2^+1.5638P] where P=(Fo^2^+2Fc^2^)/3'
_refine_ls_weighting_scheme calc
_refine_ls_wR_factor_gt 0.1068
_refine_ls_wR_factor_ref 0.1095
_reflns_number_gt 2858
_reflns_number_total 3162
_reflns_threshold_expression I>2sigma(I)
_cod_data_source_file dt3017.cif
_cod_data_source_block I
_cod_original_sg_symbol_H-M 'P 21/n'
_cod_database_code 2018772
_cod_database_fobs_code 2018772

loop_
_symmetry_equiv_pos_as_xyz
'x, y, z'
'-x+1/2, y+1/2, -z+1/2'
'-x, -y, -z'
'x-1/2, -y-1/2, z-1/2'

loop_
_atom_site_type_symbol
_atom_site_label
_atom_site_fract_x
_atom_site_fract_y
_atom_site_fract_z
_atom_site_U_iso_or_equiv
_atom_site_adp_type
_atom_site_calc_flag
_atom_site_refinement_flags
_atom_site_occupancy
_atom_site_symmetry_multiplicity
H H2N 0.720(3) 0.2172(13) 0.2016(10) 0.022(6) Uiso d D 1 1
H H1N 0.3868(16) 0.549(2) 0.0570(10) 0.024(6) Uiso d D 1 1
H H2M 0.702(3) 0.126(3) 0.2500(5) 0.027(6) Uiso d D 1 1
H H1M 0.284(3) 0.580(3) 0.0068(5) 0.028(6) Uiso d D 1 1
N N1 0.2993(2) 0.58701(19) 0.04535(8) 0.0201(4) Uani d D 1 1
C C1 0.3108(2) 0.7406(2) 0.06148(10) 0.0253(5) Uani d . 1 1
H H1 0.3425 0.7492 0.1066 0.03 Uiso calc R 1 1
C C2 0.4372(3) 0.8038(3) 0.02708(11) 0.0320(5) Uani d . 1 1
H H2A 0.5362 0.7572 0.0397 0.048 Uiso calc R 1 1
H H2B 0.4464 0.9042 0.0365 0.048 Uiso calc R 1 1
H H2C 0.4108 0.7911 -0.0172 0.048 Uiso calc R 1 1
C C3 0.1558(3) 0.8140(3) 0.04718(11) 0.0328(5) Uani d . 1 1
H H3A 0.1678 0.9142 0.0565 0.049 Uiso calc R 1 1
H H3B 0.0793 0.7733 0.0723 0.049 Uiso calc R 1 1
H H3C 0.12 0.8018 0.0035 0.049 Uiso calc R 1 1
C C4 0.1767(2) 0.5011(2) 0.07229(10) 0.0231(5) Uani d . 1 1
H H4 0.072 0.5353 0.0551 0.028 Uiso calc R 1 1
C C5 0.1959(3) 0.3502(2) 0.05232(11) 0.0293(5) Uani d . 1 1
H H5A 0.298 0.3153 0.0692 0.044 Uiso calc R 1 1
H H5B 0.1881 0.3455 0.0073 0.044 Uiso calc R 1 1
H H5C 0.1142 0.2923 0.0675 0.044 Uiso calc R 1 1
C C6 0.1896(3) 0.5158(3) 0.14167(10) 0.0283(5) Uani d . 1 1
H H6A 0.2948 0.4903 0.1588 0.042 Uiso calc R 1 1
H H6B 0.1141 0.4536 0.1585 0.042 Uiso calc R 1 1
H H6C 0.1681 0.6132 0.1525 0.042 Uiso calc R 1 1
N N2 0.69938(19) 0.13311(18) 0.21137(8) 0.0187(4) Uani d D 1 1
C C7 0.8243(2) 0.0405(2) 0.19015(9) 0.0219(4) Uani d . 1 1
H H7 0.8045 -0.0587 0.2021 0.026 Uiso calc R 1 1
C C8 0.8241(3) 0.0488(2) 0.12061(10) 0.0299(5) Uani d . 1 1
H H8A 0.7286 0.0063 0.101 0.045 Uiso calc R 1 1
H H8B 0.9144 -0.0017 0.108 0.045 Uiso calc R 1 1
H H8C 0.8292 0.1473 0.1081 0.045 Uiso calc R 1 1
C C9 0.9778(3) 0.0894(2) 0.22363(11) 0.0297(5) Uani d . 1 1
H H9A 1.0616 0.0268 0.2136 0.045 Uiso calc R 1 1
H H9B 0.9705 0.0878 0.2681 0.045 Uiso calc R 1 1
H H9C 1 0.1852 0.2108 0.045 Uiso calc R 1 1
C C10 0.5346(2) 0.1093(2) 0.18428(9) 0.0227(4) Uani d . 1 1
H H10 0.5287 0.1265 0.139 0.027 Uiso calc R 1 1
C C11 0.4830(3) -0.0403(2) 0.19489(11) 0.0290(5) Uani d . 1 1
H H11A 0.5469 -0.1053 0.1734 0.043 Uiso calc R 1 1
H H11B 0.3736 -0.0512 0.1791 0.043 Uiso calc R 1 1
H H11C 0.4952 -0.0608 0.239 0.043 Uiso calc R 1 1
C C12 0.4342(3) 0.2171(2) 0.21261(11) 0.0291(5) Uani d . 1 1
H H12A 0.4407 0.2029 0.2572 0.044 Uiso calc R 1 1
H H12B 0.326 0.2065 0.1951 0.044 Uiso calc R 1 1
H H12C 0.4709 0.3116 0.2038 0.044 Uiso calc R 1 1
S S1 0.78107(7) 0.67817(6) 0.13521(2) 0.02641(17) Uani d . 1 1
S S2 0.72833(5) 0.47611(5) 0.12360(2) 0.01745(15) Uani d . 1 1
O O1 0.81990(17) 0.41513(16) 0.07674(6) 0.0250(3) Uani d . 1 1
O O2 0.76781(18) 0.40428(15) 0.18289(6) 0.0249(3) Uani d . 1 1
O O3 0.56176(17) 0.45898(17) 0.10376(7) 0.0296(4) Uani d . 1 1

loop_
_atom_site_aniso_label
_atom_site_aniso_U_11
_atom_site_aniso_U_22
_atom_site_aniso_U_33
_atom_site_aniso_U_12
_atom_site_aniso_U_13
_atom_site_aniso_U_23
N1 0.0169(9) 0.0279(10) 0.0153(9) 0.0010(7) 0.0012(7) -0.0014(7)
C1 0.0279(11) 0.0270(11) 0.0206(10) -0.0001(9) 0.0006(8) -0.0033(9)
C2 0.0264(12) 0.0342(13) 0.0343(13) -0.0048(10) -0.0016(10) 0.0051(10)
C3 0.0321(13) 0.0313(13) 0.0359(13) 0.0059(10) 0.0073(10) 0.0000(10)
C4 0.0166(10) 0.0317(12) 0.0213(11) -0.0010(9) 0.0029(8) 0.0025(9)
C5 0.0269(11) 0.0318(12) 0.0291(12) -0.0049(10) 0.0025(9) -0.0009(10)
C6 0.0263(11) 0.0376(13) 0.0215(11) 0.0024(10) 0.0053(9) 0.0026(9)
N2 0.0212(9) 0.0194(9) 0.0155(9) -0.0006(7) 0.0024(7) 0.0016(7)
C7 0.0250(11) 0.0193(10) 0.0223(11) 0.0033(8) 0.0058(8) 0.0025(8)
C8 0.0389(13) 0.0276(12) 0.0252(12) 0.0062(10) 0.0127(10) 0.0012(9)
C9 0.0229(11) 0.0302(12) 0.0362(13) 0.0018(9) 0.0047(9) 0.0045(10)
C10 0.0210(10) 0.0280(11) 0.0184(10) 0.0003(9) -0.0011(8) 0.0025(8)
C11 0.0237(11) 0.0291(12) 0.0336(13) -0.0043(9) -0.0004(9) -0.0029(10)
C12 0.0239(11) 0.0284(12) 0.0359(13) 0.0029(9) 0.0072(9) 0.0058(10)
S1 0.0346(3) 0.0204(3) 0.0242(3) -0.0009(2) 0.0028(2) -0.0015(2)
S2 0.0162(3) 0.0206(3) 0.0155(3) -0.00044(19) 0.00114(18) 0.00144(18)
O1 0.0258(8) 0.0300(8) 0.0200(7) -0.0005(6) 0.0060(6) -0.0045(6)
O2 0.0346(8) 0.0219(8) 0.0177(7) -0.0020(6) 0.0007(6) 0.0030(6)
O3 0.0166(7) 0.0340(9) 0.0374(9) -0.0010(6) -0.0015(6) 0.0017(7)

loop_
_atom_type_symbol
_atom_type_description
_atom_type_scat_dispersion_real
_atom_type_scat_dispersion_imag
_atom_type_scat_source
C C 0.0033 0.0016 'International Tables Vol C Tables 4.2.6.8 and 6.1.1.4'
H H 0 0 'International Tables Vol C Tables 4.2.6.8 and 6.1.1.4'
O O 0.0106 0.006 'International Tables Vol C Tables 4.2.6.8 and 6.1.1.4'
S S 0.1246 0.1234 'International Tables Vol C Tables 4.2.6.8 and 6.1.1.4'
N N 0.0061 0.0033 'International Tables Vol C Tables 4.2.6.8 and 6.1.1.4'

loop_
_exptl_crystal_face_index_h
_exptl_crystal_face_index_k
_exptl_crystal_face_index_l
_exptl_crystal_face_perp_dist
12 0 -11 0.1211
0 -13 -10 0.1495
-1 12 -13 0.1711
0 -13 -11 0.1496
0 2 30 0.1963
5 -5 25 0.1504
-6 -8 -20 0.1734
-10 -4 15 0.2027
-2 -8 -24 0.186
-9 -3 -18 0.1766
-2 12 13 0.1419

loop_
_geom_angle_atom_site_label_1
_geom_angle_atom_site_label_2
_geom_angle_atom_site_label_3
_geom_angle
C4 N1 C1 118.03(16)
C4 N1 H1N 107.0(16)
C1 N1 H1N 107.6(16)
C4 N1 H1M 107.2(17)
C1 N1 H1M 108.4(17)
H1N N1 H1M 108(2)
N1 C1 C2 107.78(17)
N1 C1 C3 111.30(18)
C2 C1 C3 112.37(19)
N1 C1 H1 108.4
C2 C1 H1 108.4
C3 C1 H1 108.4
C1 C2 H2A 109.5
C1 C2 H2B 109.5
H2A C2 H2B 109.5
C1 C2 H2C 109.5
H2A C2 H2C 109.5
H2B C2 H2C 109.5
C1 C3 H3A 109.5
C1 C3 H3B 109.5
H3A C3 H3B 109.5
C1 C3 H3C 109.5
H3A C3 H3C 109.5
H3B C3 H3C 109.5
N1 C4 C6 110.87(17)
N1 C4 C5 107.58(17)
C6 C4 C5 112.12(19)
N1 C4 H4 108.7
C6 C4 H4 108.7
C5 C4 H4 108.7
C4 C5 H5A 109.5
C4 C5 H5B 109.5
H5A C5 H5B 109.5
C4 C5 H5C 109.5
H5A C5 H5C 109.5
H5B C5 H5C 109.5
C4 C6 H6A 109.5
C4 C6 H6B 109.5
H6A C6 H6B 109.5
C4 C6 H6C 109.5
H6A C6 H6C 109.5
H6B C6 H6C 109.5
C7 N2 C10 118.09(16)
C7 N2 H2N 107.6(16)
C10 N2 H2N 104.7(16)
C7 N2 H2M 108.0(17)
C10 N2 H2M 108.3(16)
H2N N2 H2M 110(2)
N2 C7 C8 110.31(17)
N2 C7 C9 106.84(17)
C8 C7 C9 112.29(18)
N2 C7 H7 109.1
C8 C7 H7 109.1
C9 C7 H7 109.1
C7 C8 H8A 109.5
C7 C8 H8B 109.5
H8A C8 H8B 109.5
C7 C8 H8C 109.5
H8A C8 H8C 109.5
H8B C8 H8C 109.5
C7 C9 H9A 109.5
C7 C9 H9B 109.5
H9A C9 H9B 109.5
C7 C9 H9C 109.5
H9A C9 H9C 109.5
H9B C9 H9C 109.5
N2 C10 C12 107.13(17)
N2 C10 C11 111.26(17)
C12 C10 C11 112.68(18)
N2 C10 H10 108.6
C12 C10 H10 108.6
C11 C10 H10 108.6
C10 C11 H11A 109.5
C10 C11 H11B 109.5
H11A C11 H11B 109.5
C10 C11 H11C 109.5
H11A C11 H11C 109.5
H11B C11 H11C 109.5
C10 C12 H12A 109.5
C10 C12 H12B 109.5
H12A C12 H12B 109.5
C10 C12 H12C 109.5
H12A C12 H12C 109.5
H12B C12 H12C 109.5
O3 S2 O1 109.16(9)
O3 S2 O2 110.01(9)
O1 S2 O2 109.50(9)
O3 S2 S1 110.50(7)
O1 S2 S1 109.77(7)
O2 S2 S1 107.87(6)

loop_
_geom_bond_atom_site_label_1
_geom_bond_atom_site_label_2
_geom_bond_distance
N1 C4 1.504(3)
N1 C1 1.507(3)
N1 H1N 0.853(10)
N1 H1M 0.844(10)
C1 C2 1.511(3)
C1 C3 1.517(3)
C1 H1 1
C2 H2A 0.98
C2 H2B 0.98
C2 H2C 0.98
C3 H3A 0.98
C3 H3B 0.98
C3 H3C 0.98
C4 C6 1.516(3)
C4 C5 1.517(3)
C4 H4 1
C5 H5A 0.98
C5 H5B 0.98
C5 H5C 0.98
C6 H6A 0.98
C6 H6B 0.98
C6 H6C 0.98
N2 C7 1.504(3)
N2 C10 1.505(3)
N2 H2N 0.853(10)
N2 H2M 0.846(10)
C7 C8 1.522(3)
C7 C9 1.523(3)
C7 H7 1
C8 H8A 0.98
C8 H8B 0.98
C8 H8C 0.98
C9 H9A 0.98
C9 H9B 0.98
C9 H9C 0.98
C10 C12 1.516(3)
C10 C11 1.518(3)
C10 H10 1
C11 H11A 0.98
C11 H11B 0.98
C11 H11C 0.98
C12 H12A 0.98
C12 H12B 0.98
C12 H12C 0.98
S1 S2 1.9898(7)
S2 O3 1.4713(15)
S2 O1 1.4743(15)
S2 O2 1.4756(15)

loop_
_geom_hbond_atom_site_label_D
_geom_hbond_atom_site_label_H
_geom_hbond_atom_site_label_A
_geom_hbond_site_symmetry_A
_geom_hbond_distance_DH
_geom_hbond_distance_HA
_geom_hbond_distance_DA
_geom_hbond_angle_DHA
N1 H1M O1 3_665 0.844(10) 1.952(12) 2.764(2) 161(2)
N1 H1N O3 . 0.853(10) 1.942(12) 2.774(2) 165(2)
N2 H2N O2 . 0.854(14) 1.884(14) 2.737(2) 178(2)
N2 H2M S1 2_645 0.846(10) 2.548(12) 3.3688(17) 164(2)

loop_
_cod_related_entry_id
_cod_related_entry_database
_cod_related_entry_code
1 ChemSpider 30654412
